data_7042925
loop_
_publ_author_name
'Brechin, Euan K.'
'Fraser, Hector'
'Nichol, Gary Stephen'
'Velmurugan, Gunasekaran'
'Rajaraman, Gopalan'

_publ_section_title
;
 Magneto-structural correlations in a family of dialkoxo bridged chromium
 dimers
;
_journal_name_full 'Dalton Trans.'
_journal_paper_doi 10.1039/C7DT01197K
_journal_year 2017
_chemical_formula_moiety 'C14 H20 Cl4 Cr2 N2 O4, 2(C2 H3 N)'
_chemical_formula_sum 'C18 H26 Cl4 Cr2 N4 O4'
_chemical_formula_weight 608.23
_space_group_crystal_system triclinic
_space_group_IT_number 2
_space_group_name_Hall '-P 1'
_space_group_name_H-M_alt 'P -1'
_symmetry_space_group_name_Hall '-P 1'
_symmetry_space_group_name_H-M 'P -1'
_atom_sites_solution_hydrogens mixed
_audit_creation_date 2015-10-08
_audit_creation_method
;
Olex2 1.2-beta
(compiled 2015.09.30 svn.r3233 for OlexSys, GUI svn.r5103)
;
_audit_update_record
;
2017-03-27 deposited with the CCDC.
2017-05-08 downloaded from the CCDC.
;
_cell_angle_alpha 112.400(4)
_cell_angle_beta 101.243(3)
_cell_angle_gamma 102.099(3)
_cell_formula_units_Z 1
_cell_length_a 8.2906(3)
_cell_length_b 8.5467(3)
_cell_length_c 10.1679(4)
_cell_measurement_reflns_used 5690
_cell_measurement_temperature 120.0
_cell_measurement_theta_max 73.2890
_cell_measurement_theta_min 4.9160
_cell_volume 620.48(5)
_computing_cell_refinement
;
CrysAlisPro, Agilent Technologies,
Version 1.171.37.35e (release 07-10-2014 CrysAlis171 .NET)
(compiled Oct  7 2014,17:20:27)
;
_computing_data_collection
;
CrysAlisPro, Agilent Technologies,
Version 1.171.37.35e (release 07-10-2014 CrysAlis171 .NET)
(compiled Oct  7 2014,17:20:27)
;
_computing_data_reduction
;
CrysAlisPro, Agilent Technologies,
Version 1.171.37.35e (release 07-10-2014 CrysAlis171 .NET)
(compiled Oct  7 2014,17:20:27)
;
_computing_molecular_graphics 'Olex2 (Dolomanov et al., 2009)'
_computing_publication_material 'Olex2 (Dolomanov et al., 2009)'
_computing_structure_refinement 'ShelXL (Sheldrick, 2015)'
_computing_structure_solution 'ShelXS (Sheldrick, 2008)'
_diffrn_ambient_environment air
_diffrn_ambient_temperature 120.0
_diffrn_detector 'CCD plate'
_diffrn_detector_area_resol_mean 5.1574
_diffrn_detector_type Atlas
_diffrn_measured_fraction_theta_full 1.000
_diffrn_measured_fraction_theta_max 0.985
_diffrn_measurement_details
;
#__ type_ start__ end____ width___ exp.time_
  1 omega  -50.00   29.00   1.0000    2.5000
omega____ theta____ kappa____ phi______ frames
    -      -43.1686   38.0000  120.0000 79

#__ type_ start__ end____ width___ exp.time_
  2 omega  -50.00   29.00   1.0000    2.5000
omega____ theta____ kappa____ phi______ frames
    -      -43.1686   38.0000  -90.0000 79

#__ type_ start__ end____ width___ exp.time_
  3 omega -122.00   -6.00   1.0000    2.5000
omega____ theta____ kappa____ phi______ frames
    -      -43.1686  -19.0000  -60.0000 116

#__ type_ start__ end____ width___ exp.time_
  4 omega   12.00  117.00   1.0000    2.5000
omega____ theta____ kappa____ phi______ frames
    -       43.1686   77.0000  -30.0000 105

#__ type_ start__ end____ width___ exp.time_
  5 omega   27.00  101.00   1.0000    2.5000
omega____ theta____ kappa____ phi______ frames
    -       43.1686 -130.0000  142.0000 74

#__ type_ start__ end____ width___ exp.time_
  6 omega   23.00   98.00   1.0000    2.5000
omega____ theta____ kappa____ phi______ frames
    -       43.1686 -125.0000 -150.0000 75

#__ type_ start__ end____ width___ exp.time_
  7 omega   40.00   99.00   1.0000   10.0000
omega____ theta____ kappa____ phi______ frames
    -      111.0000  -45.0000  -30.0000 59

#__ type_ start__ end____ width___ exp.time_
  8 omega   30.00  109.00   1.0000   10.0000
omega____ theta____ kappa____ phi______ frames
    -      111.0000  -94.0000 -120.0000 79

#__ type_ start__ end____ width___ exp.time_
  9 omega   41.00  139.00   1.0000   10.0000
omega____ theta____ kappa____ phi______ frames
    -      111.0000  -61.0000  150.0000 98

#__ type_ start__ end____ width___ exp.time_
 10 omega   40.00   99.00   1.0000   10.0000
omega____ theta____ kappa____ phi______ frames
    -      111.0000  -45.0000   30.0000 59

#__ type_ start__ end____ width___ exp.time_
 11 omega   40.00  124.00   1.0000   10.0000
omega____ theta____ kappa____ phi______ frames
    -      111.0000 -130.0000  142.0000 84

#__ type_ start__ end____ width___ exp.time_
 12 omega   36.00   91.00   1.0000   10.0000
omega____ theta____ kappa____ phi______ frames
    -      111.0000  -30.0000  120.0000 55

#__ type_ start__ end____ width___ exp.time_
 13 omega   40.00   99.00   1.0000   10.0000
omega____ theta____ kappa____ phi______ frames
    -      111.0000  -45.0000 -150.0000 59

#__ type_ start__ end____ width___ exp.time_
 14 omega   87.00  178.00   1.0000   10.0000
omega____ theta____ kappa____ phi______ frames
    -      111.0000   30.0000   60.0000 91

#__ type_ start__ end____ width___ exp.time_
 15 omega   94.00  178.00   1.0000   10.0000
omega____ theta____ kappa____ phi______ frames
    -      111.0000  125.0000 -120.0000 84

#__ type_ start__ end____ width___ exp.time_
 16 omega   36.00   91.00   1.0000   10.0000
omega____ theta____ kappa____ phi______ frames
    -      111.0000  -30.0000 -120.0000 55

#__ type_ start__ end____ width___ exp.time_
 17 omega   39.00  121.00   1.0000   10.0000
omega____ theta____ kappa____ phi______ frames
    -      111.0000 -125.0000    0.0000 82

#__ type_ start__ end____ width___ exp.time_
 18 omega   39.00  121.00   1.0000   10.0000
omega____ theta____ kappa____ phi______ frames
    -      111.0000 -125.0000 -150.0000 82

#__ type_ start__ end____ width___ exp.time_
 19 omega   87.00  178.00   1.0000   10.0000
omega____ theta____ kappa____ phi______ frames
    -      111.0000   45.0000    0.0000 91

#__ type_ start__ end____ width___ exp.time_
 20 omega   39.00  121.00   1.0000   10.0000
omega____ theta____ kappa____ phi______ frames
    -      111.0000 -125.0000 -180.0000 82

#__ type_ start__ end____ width___ exp.time_
 21 omega   87.00  178.00   1.0000   10.0000
omega____ theta____ kappa____ phi______ frames
    -      111.0000   45.0000  120.0000 91

#__ type_ start__ end____ width___ exp.time_
 22 omega   87.00  178.00   1.0000   10.0000
omega____ theta____ kappa____ phi______ frames
    -      111.0000   30.0000  150.0000 91

#__ type_ start__ end____ width___ exp.time_
 23 omega   37.00  142.00   1.0000   10.0000
omega____ theta____ kappa____ phi______ frames
    -      111.0000  -77.0000  -30.0000 105

#__ type_ start__ end____ width___ exp.time_
 24 omega   36.00   91.00   1.0000   10.0000
omega____ theta____ kappa____ phi______ frames
    -      111.0000  -30.0000   60.0000 55

#__ type_ start__ end____ width___ exp.time_
 25 omega   39.00  121.00   1.0000   10.0000
omega____ theta____ kappa____ phi______ frames
    -      111.0000 -125.0000 -120.0000 82

#__ type_ start__ end____ width___ exp.time_
 26 omega -117.00  -12.00   1.0000    2.5000
omega____ theta____ kappa____ phi______ frames
    -      -43.1686  -77.0000   60.0000 105

#__ type_ start__ end____ width___ exp.time_
 27 omega -113.00  -17.00   1.0000    2.5000
omega____ theta____ kappa____ phi______ frames
    -      -43.1686  -57.0000  120.0000 96

#__ type_ start__ end____ width___ exp.time_
 28 omega -113.00  -17.00   1.0000    2.5000
omega____ theta____ kappa____ phi______ frames
    -      -43.1686  -57.0000 -150.0000 96

#__ type_ start__ end____ width___ exp.time_
 29 omega -117.00  -12.00   1.0000    2.5000
omega____ theta____ kappa____ phi______ frames
    -      -43.1686  -77.0000  -30.0000 105

#__ type_ start__ end____ width___ exp.time_
 30 omega    1.00   83.00   1.0000    2.5000
omega____ theta____ kappa____ phi______ frames
    -       43.1686  -99.0000    0.0000 82

#__ type_ start__ end____ width___ exp.time_
 31 omega   87.00  128.00   1.0000   10.0000
omega____ theta____ kappa____ phi______ frames
    -      111.0000   30.0000  -60.0000 41

#__ type_ start__ end____ width___ exp.time_
 32 omega   87.00  178.00   1.0000   10.0000
omega____ theta____ kappa____ phi______ frames
    -      111.0000   30.0000 -120.0000 91
;
_diffrn_measurement_device 'four-circle diffractometer'
_diffrn_measurement_device_type 'Rigaku Oxford Diffraction SuperNova'
_diffrn_measurement_method '\w scans'
_diffrn_orient_matrix_UB_11 -0.0690679000
_diffrn_orient_matrix_UB_12 -0.0880201000
_diffrn_orient_matrix_UB_13 -0.1718058000
_diffrn_orient_matrix_UB_21 -0.0237423000
_diffrn_orient_matrix_UB_22 0.1758822000
_diffrn_orient_matrix_UB_23 0.0047308000
_diffrn_orient_matrix_UB_31 0.1856334000
_diffrn_orient_matrix_UB_32 0.0588079000
_diffrn_orient_matrix_UB_33 -0.0071201000
_diffrn_radiation_monochromator mirror
_diffrn_radiation_probe x-ray
_diffrn_radiation_type CuK\a
_diffrn_radiation_wavelength 1.54184
_diffrn_reflns_av_R_equivalents 0.0566
_diffrn_reflns_av_unetI/netI 0.0338
_diffrn_reflns_Laue_measured_fraction_full 1.000
_diffrn_reflns_Laue_measured_fraction_max 0.985
_diffrn_reflns_limit_h_max 10
_diffrn_reflns_limit_h_min -8
_diffrn_reflns_limit_k_max 10
_diffrn_reflns_limit_k_min -10
_diffrn_reflns_limit_l_max 12
_diffrn_reflns_limit_l_min -12
_diffrn_reflns_number 10079
_diffrn_reflns_point_group_measured_fraction_full 1.000
_diffrn_reflns_point_group_measured_fraction_max 0.985
_diffrn_reflns_theta_full 67.684
_diffrn_reflns_theta_max 76.392
_diffrn_reflns_theta_min 4.938
_diffrn_source 'sealed X-ray tube'
_diffrn_source_type 'SuperNova (Cu) X-ray Source'
_exptl_absorpt_coefficient_mu 11.459
_exptl_absorpt_correction_T_max 1.00000
_exptl_absorpt_correction_T_min 0.69348
_exptl_absorpt_correction_type multi-scan
_exptl_absorpt_process_details
;
CrysAlisPro, Agilent Technologies,
Version 1.171.37.35e (release 07-10-2014 CrysAlis171 .NET)
(compiled Oct  7 2014,17:20:27)
Empirical absorption correction using spherical harmonics,
 implemented in SCALE3 ABSPACK scaling algorithm.
Empirical absorption correction using spherical harmonics,
 implemented in SCALE3 ABSPACK scaling algorithm.
;
_exptl_crystal_colour brown
_exptl_crystal_colour_primary brown
_exptl_crystal_density_diffrn 1.628
_exptl_crystal_description block
_exptl_crystal_F_000 310
_exptl_crystal_recrystallization_method
'The material was recrystallised from a mixture of acetonitrile and hexane by vapour diffusion'
_exptl_crystal_size_max 0.0925
_exptl_crystal_size_mid 0.058
_exptl_crystal_size_min 0.0399
_refine_diff_density_max 0.788
_refine_diff_density_min -0.520
_refine_diff_density_rms 0.103
_refine_ls_extinction_coef 0.0050(10)
_refine_ls_extinction_expression Fc^*^=kFc[1+0.001xFc^2^\l^3^/sin(2\q)]^-1/4^
_refine_ls_extinction_method 'SHELXL-2014/7 (Sheldrick 2014'
_refine_ls_goodness_of_fit_ref 1.062
_refine_ls_hydrogen_treatment mixed
_refine_ls_matrix_type full
_refine_ls_number_parameters 153
_refine_ls_number_reflns 2577
_refine_ls_number_restraints 3
_refine_ls_restrained_S_all 1.065
_refine_ls_R_factor_all 0.0488
_refine_ls_R_factor_gt 0.0466
_refine_ls_shift/su_max 0.000
_refine_ls_shift/su_mean 0.000
_refine_ls_structure_factor_coef Fsqd
_refine_ls_weighting_details 'w=1/[\s^2^(Fo^2^)+(0.0837P)^2^+0.3629P] where P=(Fo^2^+2Fc^2^)/3'
_refine_ls_weighting_scheme calc
_refine_ls_wR_factor_gt 0.1262
_refine_ls_wR_factor_ref 0.1287
_reflns_Friedel_coverage 0.000
_reflns_number_gt 2421
_reflns_number_total 2577
_reflns_threshold_expression 'I > 2\s(I)'
_cod_data_source_file c7dt01197k2.cif
_cod_data_source_block 7
_cod_original_cell_volume 620.49(4)
_cod_database_code 7042925
_chemical_oxdiff_formula 'C30 H30 N8 O20 Cr Cl B Na'
_chemical_oxdiff_usercomment '@ 120 K 152'
_shelx_space_group_comment
;
The symmetry employed for this shelxl refinement is uniquely defined
by the following loop, which should always be used as a source of
symmetry information in preference to the above space-group names.
They are only intended as comments.
;
_reflns_odcompleteness_completeness 100.00
_reflns_odcompleteness_iscentric 1
_reflns_odcompleteness_theta 66.97
_olex2_refinement_description
;
1. Fixed Uiso
 At 1.2 times of:
  All C(H) groups, All C(H,H) groups, All O(H,H) groups
 At 1.5 times of:
  All C(H,H,H) groups
2. Restrained distances
 O2-H2A = O2-H2B
 0.84 with sigma of 0.02
 H2A-H2B
 1.35 with sigma of 0.04
3.a Secondary CH2 refined with riding coordinates:
 C6(H6A,H6B), C7(H7A,H7B)
3.b Aromatic/amide H refined with riding coordinates:
 C1(H1), C2(H2), C3(H3), C4(H4)
3.c Idealised Me refined as rotating group:
 C9(H9A,H9B,H9C)
;
_shelx_shelxl_version_number 2014/7
_olex2_date_sample_submission 2015-10-07
_olex2_diffrn_ambient_temperature_device 'Oxford Cryosystems Cryostream 700+'
_olex2_exptl_crystal_mounting_method 'The crystal was mounted on a MITIGEN holder in Paratone oil'
_olex2_submission_original_sample_id 152
_olex2_submission_special_instructions 'No special instructions were received'

loop_
_space_group_symop_operation_xyz
'x, y, z'
'-x, -y, -z'

loop_
_atom_site_label
_atom_site_type_symbol
_atom_site_fract_x
_atom_site_fract_y
_atom_site_fract_z
_atom_site_U_iso_or_equiv
_atom_site_adp_type
_atom_site_occupancy
_atom_site_site_symmetry_order
_atom_site_calc_flag
_atom_site_refinement_flags_posn
Cr1 Cr 0.44409(5) 0.49478(5) 0.63330(5) 0.02465(19) Uani 1 1 d .
Cl1 Cl 0.72778(9) 0.62765(10) 0.79609(8) 0.0367(2) Uani 1 1 d .
Cl2 Cl 0.38542(11) 0.28321(9) 0.72119(9) 0.0376(2) Uani 1 1 d .
O1 O 0.4747(2) 0.6429(2) 0.5293(2) 0.0267(4) Uani 1 1 d .
O2 O 0.1929(3) 0.3656(3) 0.4893(2) 0.0307(4) Uani 1 1 d D
H2A H 0.159(5) 0.266(3) 0.473(4) 0.037 Uiso 1 1 d DR
H2B H 0.195(5) 0.378(5) 0.417(3) 0.037 Uiso 1 1 d DR
N1 N 0.3601(3) 0.6782(3) 0.7857(3) 0.0286(5) Uani 1 1 d .
C1 C 0.3877(4) 0.6893(4) 0.9255(3) 0.0323(6) Uani 1 1 d .
H1 H 0.4462 0.6152 0.9502 0.039 Uiso 1 1 calc R
C2 C 0.3347(4) 0.8037(4) 1.0329(4) 0.0365(7) Uani 1 1 d .
H2 H 0.3544 0.8065 1.1291 0.044 Uiso 1 1 calc R
C3 C 0.2523(4) 0.9143(4) 0.9988(4) 0.0381(7) Uani 1 1 d .
H3 H 0.2137 0.9938 1.0706 0.046 Uiso 1 1 calc R
C4 C 0.2274(4) 0.9068(4) 0.8574(4) 0.0360(7) Uani 1 1 d .
H4 H 0.1726 0.9831 0.8324 0.043 Uiso 1 1 calc R
C5 C 0.2819(4) 0.7881(4) 0.7519(3) 0.0300(6) Uani 1 1 d .
C6 C 0.2587(4) 0.7839(4) 0.6002(3) 0.0315(6) Uani 1 1 d .
H6A H 0.2164 0.8835 0.5992 0.038 Uiso 1 1 calc R
H6B H 0.1688 0.6713 0.5254 0.038 Uiso 1 1 calc R
C7 C 0.4234(4) 0.7978(4) 0.5544(4) 0.0307(6) Uani 1 1 d .
H7A H 0.4038 0.8145 0.4621 0.037 Uiso 1 1 calc R
H7B H 0.5176 0.9034 0.6340 0.037 Uiso 1 1 calc R
N2 N 0.1016(4) -0.0036(4) 0.3528(4) 0.0451(7) Uani 1 1 d .
C8 C 0.0557(4) -0.1547(4) 0.2837(4) 0.0381(7) Uani 1 1 d .
C9 C -0.0044(5) -0.3448(5) 0.1935(5) 0.0502(9) Uani 1 1 d .
H9A H -0.0691 -0.4030 0.2423 0.075 Uiso 1 1 calc GR
H9B H 0.0950 -0.3877 0.1817 0.075 Uiso 1 1 calc GR
H9C H -0.0801 -0.3730 0.0951 0.075 Uiso 1 1 calc GR

loop_
_atom_site_aniso_label
_atom_site_aniso_U_11
_atom_site_aniso_U_22
_atom_site_aniso_U_33
_atom_site_aniso_U_23
_atom_site_aniso_U_13
_atom_site_aniso_U_12
Cr1 0.0261(3) 0.0184(3) 0.0304(3) 0.00932(19) 0.01007(19) 0.01009(18)
Cl1 0.0346(4) 0.0337(4) 0.0371(4) 0.0104(3) 0.0073(3) 0.0145(3)
Cl2 0.0539(5) 0.0269(4) 0.0417(4) 0.0181(3) 0.0223(3) 0.0186(3)
O1 0.0297(9) 0.0195(9) 0.0342(10) 0.0116(8) 0.0121(8) 0.0125(7)
O2 0.0307(10) 0.0318(10) 0.0350(11) 0.0140(9) 0.0137(8) 0.0183(8)
N1 0.0294(11) 0.0217(10) 0.0352(12) 0.0104(9) 0.0125(10) 0.0103(9)
C1 0.0341(14) 0.0266(13) 0.0364(15) 0.0132(12) 0.0113(12) 0.0106(11)
C2 0.0398(16) 0.0293(14) 0.0379(15) 0.0106(12) 0.0151(13) 0.0111(12)
C3 0.0396(16) 0.0316(14) 0.0449(17) 0.0118(13) 0.0210(14) 0.0167(13)
C4 0.0361(15) 0.0297(14) 0.0478(17) 0.0158(13) 0.0200(13) 0.0170(12)
C5 0.0276(13) 0.0227(12) 0.0402(15) 0.0117(11) 0.0139(11) 0.0094(10)
C6 0.0321(14) 0.0281(13) 0.0412(15) 0.0167(12) 0.0145(12) 0.0173(11)
C7 0.0364(14) 0.0204(12) 0.0422(15) 0.0147(11) 0.0174(12) 0.0153(11)
N2 0.0473(16) 0.0321(15) 0.0500(17) 0.0148(13) 0.0112(13) 0.0105(12)
C8 0.0367(16) 0.0339(16) 0.0449(17) 0.0165(14) 0.0148(13) 0.0131(13)
C9 0.049(2) 0.0320(16) 0.063(2) 0.0111(16) 0.0223(17) 0.0137(14)

loop_
_atom_type_symbol
_atom_type_description
_atom_type_scat_dispersion_real
_atom_type_scat_dispersion_imag
_atom_type_scat_source
C C 0.0181 0.0091 'International Tables Vol C Tables 4.2.6.8 and 6.1.1.4'
H H 0.0000 0.0000 'International Tables Vol C Tables 4.2.6.8 and 6.1.1.4'
Cl Cl 0.3639 0.7018 'International Tables Vol C Tables 4.2.6.8 and 6.1.1.4'
Cr Cr -0.1635 2.4439 'International Tables Vol C Tables 4.2.6.8 and 6.1.1.4'
N N 0.0311 0.0180 'International Tables Vol C Tables 4.2.6.8 and 6.1.1.4'
O O 0.0492 0.0322 'International Tables Vol C Tables 4.2.6.8 and 6.1.1.4'

loop_
_exptl_crystal_face_index_h
_exptl_crystal_face_index_k
_exptl_crystal_face_index_l
_exptl_crystal_face_perp_dist
_exptl_oxdiff_crystal_face_indexfrac_h
_exptl_oxdiff_crystal_face_indexfrac_k
_exptl_oxdiff_crystal_face_indexfrac_l
_exptl_oxdiff_crystal_face_x
_exptl_oxdiff_crystal_face_y
_exptl_oxdiff_crystal_face_z
-1 -1 6 0.0167 -1.0005 -0.9998 5.9999 -0.8737 -0.1237 -0.2872
1 1 -6 0.0270 1.0005 0.9998 -5.9999 0.8737 0.1237 0.2872
-5 -1 1 0.0239 -4.9985 -1.0017 1.0015 0.2613 -0.0528 -0.9939
5 1 -1 0.0239 4.9985 1.0017 -1.0015 -0.2613 0.0528 0.9939
1 -6 2 0.0411 1.0009 -6.0015 2.0011 0.1153 -1.0699 -0.1814
5 2 -3 0.0199 4.9986 2.0018 -3.0016 -0.0058 0.2192 1.0670
-5 -2 3 0.0199 -4.9986 -2.0018 3.0016 0.0058 -0.2192 -1.0670
-1 5 -1 0.0313 -1.0009 5.0013 -1.0009 -0.1991 0.8987 0.1154
0 3 3 0.0235 -0.0013 3.0015 2.9989 -0.7793 0.5421 0.1549

loop_
_geom_angle_atom_site_label_1
_geom_angle_atom_site_label_2
_geom_angle_atom_site_label_3
_geom_angle
_geom_angle_site_symmetry_1
_geom_angle_site_symmetry_3
Cl2 Cr1 Cl1 92.22(3) . .
O1 Cr1 Cl1 90.88(6) 2_666 .
O1 Cr1 Cl1 94.26(6) . .
O1 Cr1 Cl2 171.24(6) . .
O1 Cr1 Cl2 97.01(6) 2_666 .
O1 Cr1 O1 77.02(8) . 2_666
O1 Cr1 O2 88.04(9) . .
O1 Cr1 O2 88.20(8) 2_666 .
O1 Cr1 N1 90.94(9) . .
O1 Cr1 N1 167.95(9) 2_666 .
O2 Cr1 Cl1 177.27(6) . .
O2 Cr1 Cl2 85.34(7) . .
O2 Cr1 N1 90.91(9) . .
N1 Cr1 Cl1 90.53(7) . .
N1 Cr1 Cl2 94.89(7) . .
Cr1 O1 Cr1 102.98(8) . 2_666
C7 O1 Cr1 129.69(18) . 2_666
C7 O1 Cr1 126.67(18) . .
Cr1 O2 H2A 113(3) . .
Cr1 O2 H2B 105(3) . .
H2A O2 H2B 113(4) . .
C1 N1 Cr1 118.39(19) . .
C5 N1 Cr1 122.9(2) . .
C5 N1 C1 118.7(2) . .
N1 C1 H1 118.6 . .
N1 C1 C2 122.7(3) . .
C2 C1 H1 118.6 . .
C1 C2 H2 120.5 . .
C1 C2 C3 119.1(3) . .
C3 C2 H2 120.5 . .
C2 C3 H3 120.7 . .
C2 C3 C4 118.6(3) . .
C4 C3 H3 120.7 . .
C3 C4 H4 119.8 . .
C3 C4 C5 120.4(3) . .
C5 C4 H4 119.8 . .
N1 C5 C4 120.5(3) . .
N1 C5 C6 119.2(2) . .
C4 C5 C6 120.2(3) . .
C5 C6 H6A 108.8 . .
C5 C6 H6B 108.8 . .
C5 C6 C7 113.8(2) . .
H6A C6 H6B 107.7 . .
C7 C6 H6A 108.8 . .
C7 C6 H6B 108.8 . .
O1 C7 C6 111.5(2) . .
O1 C7 H7A 109.3 . .
O1 C7 H7B 109.3 . .
C6 C7 H7A 109.3 . .
C6 C7 H7B 109.3 . .
H7A C7 H7B 108.0 . .
N2 C8 C9 178.6(4) . .
C8 C9 H9A 109.5 . .
C8 C9 H9B 109.5 . .
C8 C9 H9C 109.5 . .
H9A C9 H9B 109.5 . .
H9A C9 H9C 109.5 . .
H9B C9 H9C 109.5 . .

loop_
_geom_bond_atom_site_label_1
_geom_bond_atom_site_label_2
_geom_bond_distance
_geom_bond_site_symmetry_2
Cr1 Cl1 2.3433(8) .
Cr1 Cl2 2.3103(8) .
Cr1 O1 1.944(2) .
Cr1 O1 1.963(2) 2_666
Cr1 O2 2.077(2) .
Cr1 N1 2.091(2) .
O1 Cr1 1.963(2) 2_666
O1 C7 1.421(3) .
O2 H2A 0.775(18) .
O2 H2B 0.784(18) .
N1 C1 1.357(4) .
N1 C5 1.355(4) .
C1 H1 0.9500 .
C1 C2 1.377(4) .
C2 H2 0.9500 .
C2 C3 1.381(5) .
C3 H3 0.9500 .
C3 C4 1.386(5) .
C4 H4 0.9500 .
C4 C5 1.392(4) .
C5 C6 1.502(4) .
C6 H6A 0.9900 .
C6 H6B 0.9900 .
C6 C7 1.522(4) .
C7 H7A 0.9900 .
C7 H7B 0.9900 .
N2 C8 1.142(4) .
C8 C9 1.441(5) .
C9 H9A 0.9800 .
C9 H9B 0.9800 .
C9 H9C 0.9800 .

loop_
_geom_hbond_atom_site_label_D
_geom_hbond_atom_site_label_H
_geom_hbond_atom_site_label_A
_geom_hbond_distance_DH
_geom_hbond_distance_HA
_geom_hbond_distance_DA
_geom_hbond_angle_DHA
_geom_hbond_site_symmetry_A
O2 H2A N2 0.775(18) 2.05(2) 2.777(4) 156(4) .
O2 H2B Cl1 0.784(18) 2.36(2) 3.117(2) 161(4) 2_666

loop_
_geom_torsion_atom_site_label_1
_geom_torsion_atom_site_label_2
_geom_torsion_atom_site_label_3
_geom_torsion_atom_site_label_4
_geom_torsion
_geom_torsion_site_symmetry_1
Cr1 O1 C7 C6 -33.2(3) .
Cr1 O1 C7 C6 135.9(2) 2_666
Cr1 N1 C1 C2 -178.9(2) .
Cr1 N1 C5 C4 179.5(2) .
Cr1 N1 C5 C6 -2.0(4) .
N1 C1 C2 C3 -1.1(5) .
N1 C5 C6 C7 -50.1(4) .
C1 N1 C5 C4 -1.6(4) .
C1 N1 C5 C6 176.9(3) .
C1 C2 C3 C4 -0.5(5) .
C2 C3 C4 C5 1.0(5) .
C3 C4 C5 N1 0.0(5) .
C3 C4 C5 C6 -178.4(3) .
C4 C5 C6 C7 128.4(3) .
C5 N1 C1 C2 2.2(4) .
C5 C6 C7 O1 68.4(3) .
